data_4349554
loop_
_publ_author_name
'Yu, Mei-Hui'
'Hu, Tong-Liang'
'Bu, Xian-He'

_publ_section_title
;
 A metal--organic framework as a &#x201C;turn on&#x201D; fluorescent
 sensor for aluminum ions
;
_journal_issue 2
_journal_name_full 'Inorganic Chemistry Frontiers'
_journal_page_first 256
_journal_paper_doi 10.1039/C6QI00362A
_journal_volume 4
_journal_year 2017
_chemical_formula_sum 'C14 H12 N O10 Zn2'
_chemical_formula_weight 485.03
_space_group_IT_number 14
_space_group_name_Hall '-P 2ybc'
_space_group_name_H-M_alt 'P 1 21/c 1'
_symmetry_cell_setting monoclinic
_symmetry_space_group_name_H-M 'P 1 21/c 1'
_atom_sites_solution_hydrogens geom
_atom_sites_solution_primary direct
_atom_sites_solution_secondary difmap
_audit_creation_method SHELXL-97
_audit_update_record
;
2016-05-10 deposited with the CCDC.
2016-11-29 downloaded from the CCDC.
;
_cell_angle_alpha 90.00
_cell_angle_beta 109.31(3)
_cell_angle_gamma 90.00
_cell_formula_units_Z 4
_cell_length_a 10.997(2)
_cell_length_b 14.914(3)
_cell_length_c 14.368(3)
_cell_measurement_reflns_used 17674
_cell_measurement_temperature 293(2)
_cell_measurement_theta_max 27.8
_cell_measurement_theta_min 3.1
_cell_volume 2223.9(9)
_computing_structure_refinement 'SHELXL-97 (Sheldrick, 1997)'
_computing_structure_solution 'SHELXS-97 (Sheldrick, 1990)'
_diffrn_ambient_temperature 293(2)
_diffrn_measured_fraction_theta_full 0.998
_diffrn_measured_fraction_theta_max 0.998
_diffrn_measurement_device_type SCX-MINI
_diffrn_radiation_monochromator graphite
_diffrn_radiation_source 'fine-focus sealed tube'
_diffrn_radiation_type MoK\a
_diffrn_radiation_wavelength 0.71073
_diffrn_reflns_av_R_equivalents 0.0543
_diffrn_reflns_av_sigmaI/netI 0.0399
_diffrn_reflns_limit_h_max 13
_diffrn_reflns_limit_h_min -13
_diffrn_reflns_limit_k_max 17
_diffrn_reflns_limit_k_min -17
_diffrn_reflns_limit_l_max 17
_diffrn_reflns_limit_l_min -17
_diffrn_reflns_number 19009
_diffrn_reflns_theta_full 25.01
_diffrn_reflns_theta_max 25.01
_diffrn_reflns_theta_min 3.12
_exptl_absorpt_coefficient_mu 2.20
_exptl_crystal_colour Colorless
_exptl_crystal_density_diffrn 1.449
_exptl_crystal_density_method 'not measured'
_exptl_crystal_description Prism
_exptl_crystal_F_000 972
_exptl_crystal_size_max 0.2
_exptl_crystal_size_mid 0.2
_exptl_crystal_size_min 0.2
_platon_squeeze_details
;
;
_refine_diff_density_max 2.290
_refine_diff_density_min -1.255
_refine_diff_density_rms 0.111
_refine_ls_extinction_method none
_refine_ls_goodness_of_fit_ref 1.068
_refine_ls_hydrogen_treatment mixed
_refine_ls_matrix_type full
_refine_ls_number_parameters 256
_refine_ls_number_reflns 3911
_refine_ls_number_restraints 9
_refine_ls_restrained_S_all 1.070
_refine_ls_R_factor_all 0.0632
_refine_ls_R_factor_gt 0.0537
_refine_ls_shift/su_max 0.116
_refine_ls_shift/su_mean 0.006
_refine_ls_structure_factor_coef Fsqd
_refine_ls_weighting_details 'calc w=1/[\s^2^(Fo^2^)+(0.0571P)^2^+9.0115P] where P=(Fo^2^+2Fc^2^)/3'
_refine_ls_weighting_scheme calc
_refine_ls_wR_factor_gt 0.1282
_refine_ls_wR_factor_ref 0.1336
_reflns_number_gt 3398
_reflns_number_total 3911
_reflns_threshold_expression >2sigma(I)
_cod_data_source_file c6qi00362a2.cif
_cod_data_source_block 1
_cod_original_cell_volume 2224.0(8)
_cod_original_sg_symbol_H-M P21/c
_cod_database_code 4349554

loop_
_symmetry_equiv_pos_as_xyz
'x, y, z'
'-x, y+1/2, -z+1/2'
'-x, -y, -z'
'x, -y-1/2, z-1/2'

loop_
_atom_site_label
_atom_site_type_symbol
_atom_site_fract_x
_atom_site_fract_y
_atom_site_fract_z
_atom_site_U_iso_or_equiv
_atom_site_adp_type
_atom_site_occupancy
_atom_site_symmetry_multiplicity
_atom_site_calc_flag
_atom_site_refinement_flags
O8 O 0.9082(3) 0.1419(3) 0.1963(3) 0.0347(9) Uani 1 1 d .
O10 O 0.5663(4) 0.3722(3) 0.3698(3) 0.0361(9) Uani 1 1 d .
Zn1 Zn 0.62034(5) 0.02999(4) -0.03366(4) 0.01865(17) Uani 1 1 d .
Zn2 Zn 0.07237(6) 0.15007(4) 0.16101(5) 0.0324(2) Uani 1 1 d .
O1 O 0.5326(3) 0.0562(2) 0.0689(2) 0.0236(8) Uani 1 1 d .
C2 C 0.4650(4) 0.1615(3) 0.1643(4) 0.0210(10) Uani 1 1 d .
O2 O 0.2522(4) 0.1791(3) 0.1576(3) 0.0403(10) Uani 1 1 d .
C4 C 0.6217(5) 0.2644(3) 0.2696(4) 0.0266(11) Uani 1 1 d .
C1 C 0.5600(4) 0.1223(3) 0.1314(3) 0.0189(10) Uani 1 1 d .
C7 C 0.3269(5) 0.1336(3) 0.1288(4) 0.0231(11) Uani 1 1 d .
C5 C 0.7146(5) 0.2255(3) 0.2374(4) 0.0244(11) Uani 1 1 d .
H5 H 0.7984 0.2475 0.2614 0.029 Uiso 1 1 calc R
C3 C 0.4975(5) 0.2311(3) 0.2317(4) 0.0236(11) Uani 1 1 d .
H3 H 0.4334 0.2565 0.2523 0.028 Uiso 1 1 calc R
C6 C 0.6884(5) 0.1556(3) 0.1713(4) 0.0212(10) Uani 1 1 d .
O6 O 0.1315(4) 0.0188(3) 0.2157(3) 0.0439(10) Uani 1 1 d D
H6 H 0.1782 -0.0023 0.1871 0.066 Uiso 1 1 calc RD
O3 O 0.7804(3) 0.0660(3) 0.0731(3) 0.0408(10) Uani 1 1 d .
O4 O 0.7642(4) 0.3739(3) 0.3627(3) 0.0471(11) Uani 1 1 d .
O7 O 0.0019(4) 0.0922(3) 0.0224(3) 0.0528(12) Uani 1 1 d D
H7 H 0.0492 0.1049 -0.0093 0.079 Uiso 1 1 calc RD
O5 O 0.2878(3) 0.0692(3) 0.0718(3) 0.0447(11) Uani 1 1 d .
C8 C 0.7978(5) 0.1187(3) 0.1437(4) 0.0234(11) Uani 1 1 d .
O9 O 0.1520(5) 0.1981(3) 0.3104(3) 0.0515(12) Uani 1 1 d D
H9 H 0.2028 0.2389 0.3127 0.077 Uiso 1 1 calc RD
C9 C 0.6553(5) 0.3421(4) 0.3386(4) 0.0320(12) Uani 1 1 d .
N1 N 0.0212(5) 0.2818(3) 0.0973(4) 0.0410(12) Uani 1 1 d .
C12 C 0.0034(6) 0.4541(4) 0.0197(5) 0.0433(15) Uani 1 1 d .
C13 C -0.0014(8) 0.2961(5) 0.0031(6) 0.062(2) Uani 1 1 d .
H13 H -0.0089 0.2465 -0.0376 0.074 Uiso 1 1 calc R
C11 C 0.0209(10) 0.4383(5) 0.1170(6) 0.071(3) Uani 1 1 d .
H11 H 0.0277 0.4867 0.1593 0.086 Uiso 1 1 calc R
C10 C 0.0287(9) 0.3524(5) 0.1539(6) 0.070(2) Uani 1 1 d .
H10 H 0.0395 0.3441 0.2203 0.084 Uiso 1 1 calc R
C15 C -0.0145(8) 0.3800(5) -0.0396(5) 0.059(2) Uani 1 1 d .
H15 H -0.0352 0.3861 -0.1075 0.071 Uiso 1 1 calc R
H20 H 0.091(6) -0.021(2) 0.236(5) 0.071 Uiso 1 1 d D
H21 H -0.071(3) 0.118(5) -0.001(5) 0.071 Uiso 1 1 d D
H22 H 0.114(6) 0.204(4) 0.353(4) 0.071 Uiso 1 1 d D

loop_
_atom_site_aniso_label
_atom_site_aniso_U_11
_atom_site_aniso_U_22
_atom_site_aniso_U_33
_atom_site_aniso_U_23
_atom_site_aniso_U_13
_atom_site_aniso_U_12
O8 0.0173(18) 0.051(2) 0.034(2) -0.0162(18) 0.0063(16) -0.0035(17)
O10 0.035(2) 0.033(2) 0.045(2) -0.0197(18) 0.0194(19) -0.0013(17)
Zn1 0.0182(3) 0.0177(3) 0.0212(3) -0.0007(2) 0.0081(2) -0.0019(2)
Zn2 0.0191(3) 0.0340(4) 0.0454(4) 0.0012(3) 0.0125(3) 0.0008(3)
O1 0.0181(17) 0.0268(18) 0.0294(19) -0.0100(15) 0.0125(15) -0.0079(14)
C2 0.019(2) 0.020(2) 0.026(3) 0.000(2) 0.010(2) -0.001(2)
O2 0.024(2) 0.039(2) 0.064(3) -0.019(2) 0.0221(19) -0.0023(17)
C4 0.027(3) 0.025(3) 0.029(3) -0.008(2) 0.011(2) 0.000(2)
C1 0.019(2) 0.018(2) 0.018(2) 0.0008(19) 0.0060(19) 0.0009(19)
C7 0.019(2) 0.019(2) 0.033(3) -0.002(2) 0.012(2) 0.000(2)
C5 0.018(2) 0.025(3) 0.028(3) -0.004(2) 0.005(2) -0.005(2)
C3 0.019(2) 0.025(3) 0.028(3) -0.004(2) 0.010(2) 0.004(2)
C6 0.019(2) 0.019(2) 0.027(3) 0.000(2) 0.010(2) -0.001(2)
O6 0.047(3) 0.042(2) 0.049(3) 0.009(2) 0.023(2) 0.011(2)
O3 0.0183(18) 0.063(3) 0.039(2) -0.030(2) 0.0067(16) -0.0011(18)
O4 0.037(2) 0.047(3) 0.061(3) -0.031(2) 0.021(2) -0.017(2)
O7 0.037(2) 0.049(3) 0.062(3) -0.018(2) 0.004(2) 0.007(2)
O5 0.0167(19) 0.041(2) 0.074(3) -0.036(2) 0.0118(19) -0.0039(17)
C8 0.023(3) 0.023(3) 0.024(3) -0.003(2) 0.008(2) -0.002(2)
O9 0.045(3) 0.072(3) 0.039(3) -0.014(2) 0.015(2) -0.012(2)
C9 0.032(3) 0.030(3) 0.034(3) -0.008(2) 0.010(2) -0.001(2)
N1 0.042(3) 0.032(3) 0.048(3) 0.006(2) 0.013(2) 0.010(2)
C12 0.048(4) 0.031(3) 0.048(4) -0.001(3) 0.013(3) 0.005(3)
C13 0.086(6) 0.031(3) 0.069(5) -0.007(3) 0.027(4) 0.000(4)
C11 0.132(8) 0.031(4) 0.049(4) 0.000(3) 0.026(5) 0.005(4)
C10 0.119(7) 0.047(4) 0.044(4) 0.003(3) 0.027(5) 0.011(4)
C15 0.098(6) 0.039(4) 0.038(4) 0.006(3) 0.020(4) 0.010(4)

loop_
_atom_type_symbol
_atom_type_description
_atom_type_scat_dispersion_real
_atom_type_scat_dispersion_imag
_atom_type_scat_source
C C 0.0033 0.0016 'International Tables Vol C Tables 4.2.6.8 and 6.1.1.4'
H H 0.0000 0.0000 'International Tables Vol C Tables 4.2.6.8 and 6.1.1.4'
N N 0.0061 0.0033 'International Tables Vol C Tables 4.2.6.8 and 6.1.1.4'
O O 0.0106 0.0060 'International Tables Vol C Tables 4.2.6.8 and 6.1.1.4'
Zn Zn 0.2839 1.4301 'International Tables Vol C Tables 4.2.6.8 and 6.1.1.4'

loop_
_geom_angle_atom_site_label_1
_geom_angle_atom_site_label_2
_geom_angle_atom_site_label_3
_geom_angle
_geom_angle_site_symmetry_1
_geom_angle_site_symmetry_3
C8 O8 Zn2 129.1(3) . 1_655
C9 O10 Zn1 114.7(3) . 4_566
O10 Zn1 O5 115.15(19) 4_565 3_655
O10 Zn1 O3 109.17(18) 4_565 .
O5 Zn1 O3 90.71(16) 3_655 .
O10 Zn1 O1 105.06(16) 4_565 3_655
O5 Zn1 O1 85.12(14) 3_655 3_655
O3 Zn1 O1 143.82(17) . 3_655
O10 Zn1 O1 105.17(15) 4_565 .
O5 Zn1 O1 138.65(18) 3_655 .
O3 Zn1 O1 84.31(14) . .
O1 Zn1 O1 75.70(14) 3_655 .
O8 Zn2 O2 164.95(15) 1_455 .
O8 Zn2 O7 97.68(17) 1_455 .
O2 Zn2 O7 97.08(18) . .
O8 Zn2 O6 92.34(17) 1_455 .
O2 Zn2 O6 91.39(17) . .
O7 Zn2 O6 86.73(18) . .
O8 Zn2 O9 82.71(16) 1_455 .
O2 Zn2 O9 82.86(17) . .
O7 Zn2 O9 174.67(19) . .
O6 Zn2 O9 87.94(19) . .
O8 Zn2 N1 91.80(18) 1_455 .
O2 Zn2 N1 85.16(18) . .
O7 Zn2 N1 90.5(2) . .
O6 Zn2 N1 175.31(18) . .
O9 Zn2 N1 94.8(2) . .
C1 O1 Zn1 129.2(3) . 3_655
C1 O1 Zn1 125.8(3) . .
Zn1 O1 Zn1 104.30(14) 3_655 .
C3 C2 C1 119.9(4) . .
C3 C2 C7 116.5(4) . .
C1 C2 C7 123.6(4) . .
C7 O2 Zn2 130.3(3) . .
C5 C4 C3 117.4(4) . .
C5 C4 C9 120.1(5) . .
C3 C4 C9 122.4(5) . .
O1 C1 C2 121.3(4) . .
O1 C1 C6 120.9(4) . .
C2 C1 C6 117.8(4) . .
O2 C7 O5 121.4(5) . .
O2 C7 C2 116.5(4) . .
O5 C7 C2 122.1(4) . .
C6 C5 C4 122.7(5) . .
C2 C3 C4 122.5(4) . .
C5 C6 C1 119.7(4) . .
C5 C6 C8 117.4(4) . .
C1 C6 C8 122.9(4) . .
C8 O3 Zn1 131.0(3) . .
C7 O5 Zn1 131.8(3) . 3_655
O8 C8 O3 121.7(5) . .
O8 C8 C6 116.4(4) . .
O3 C8 C6 121.9(4) . .
O4 C9 O10 123.6(5) . .
O4 C9 C4 119.4(5) . .
O10 C9 C4 117.0(5) . .
C13 N1 C10 117.3(6) . .
C13 N1 Zn2 121.3(4) . .
C10 N1 Zn2 120.8(5) . .
C11 C12 C15 116.1(6) . .
C11 C12 C12 121.6(7) . 3_565
C15 C12 C12 122.2(7) . 3_565
N1 C13 C15 124.3(7) . .
C12 C11 C10 121.5(7) . .
N1 C10 C11 121.6(7) . .
C12 C15 C13 118.9(7) . .

loop_
_geom_bond_atom_site_label_1
_geom_bond_atom_site_label_2
_geom_bond_distance
_geom_bond_site_symmetry_2
O8 C8 1.248(6) .
O8 Zn2 2.034(4) 1_655
O10 C9 1.284(7) .
O10 Zn1 1.965(4) 4_566
Zn1 O10 1.965(4) 4_565
Zn1 O5 1.968(4) 3_655
Zn1 O3 1.989(4) .
Zn1 O1 2.043(3) 3_655
Zn1 O1 2.048(3) .
Zn2 O8 2.034(4) 1_455
Zn2 O2 2.040(4) .
Zn2 O7 2.071(5) .
Zn2 O6 2.130(4) .
Zn2 O9 2.155(4) .
Zn2 N1 2.161(5) .
O1 C1 1.300(6) .
O1 Zn1 2.043(3) 3_655
C2 C3 1.384(7) .
C2 C1 1.408(7) .
C2 C7 1.493(7) .
O2 C7 1.238(6) .
C4 C5 1.381(7) .
C4 C3 1.385(7) .
C4 C9 1.491(7) .
C1 C6 1.427(7) .
C7 O5 1.244(6) .
C5 C6 1.375(7) .
C6 C8 1.491(7) .
O3 C8 1.247(6) .
O4 C9 1.227(7) .
O5 Zn1 1.968(4) 3_655
N1 C13 1.311(9) .
N1 C10 1.316(9) .
C12 C11 1.368(10) .
C12 C15 1.369(9) .
C12 C12 1.475(12) 3_565
C13 C15 1.379(9) .
C11 C10 1.378(10) .

loop_
_platon_squeeze_void_nr
_platon_squeeze_void_average_x
_platon_squeeze_void_average_y
_platon_squeeze_void_average_z
_platon_squeeze_void_volume
_platon_squeeze_void_count_electrons
_platon_squeeze_void_content
1 0.500 0.263 0.235 779 174 ' '
